data_4302687
loop_
_publ_author_name
'Liam Balloch'
'Allison M. Drummond'
'Pablo Garc\'ia-\'Alvarez'
'David V. Graham'
'Alan R. Kennedy'
'Jan Klett'
'Robert E. Mulvey'
'Charles T. O'Hara'
'Philip J. A. Rodger'
'Iain D. Rushworth'

_publ_section_title
;
Structural Variations within Group 1
(Li-Cs)+(2,2,6,6-Tetramethyl-1-piperidinyloxy)-Complexes Made via
Metallic Reduction of the Nitroxyl Radical
;
_journal_name_full 'Inorganic Chemistry'
_journal_page_first 6934
_journal_page_last 6944
_journal_paper_doi 10.1021/ic900609e
_journal_volume 48
_journal_year 2009
_chemical_formula_sum 'C9 H18 Cs N O'
_chemical_formula_weight 289.15
_chemical_name_systematic
;
 ?
;
_space_group_IT_number 15
_symmetry_cell_setting monoclinic
_symmetry_space_group_name_Hall '-C 2yc'
_symmetry_space_group_name_H-M 'C 1 2/c 1'
_atom_sites_solution_hydrogens geom
_atom_sites_solution_primary direct
_atom_sites_solution_secondary difmap
_audit_creation_method SHELXL-97
_cell_angle_alpha 90.00
_cell_angle_beta 116.892(1)
_cell_angle_gamma 90.00
_cell_formula_units_Z 16
_cell_length_a 24.5577(17)
_cell_length_b 8.9918(5)
_cell_length_c 22.9890(16)
_cell_measurement_reflns_used 5046
_cell_measurement_temperature 123(2)
_cell_measurement_theta_max 27.48
_cell_measurement_theta_min 1.00
_cell_volume 4527.4(5)
_computing_structure_refinement 'SHELXL-97 (Sheldrick, 1997)'
_diffrn_ambient_temperature 123(2)
_diffrn_measured_fraction_theta_full 0.983
_diffrn_measured_fraction_theta_max 0.983
_diffrn_measurement_device_type 'Nonius Kappa CCD'
_diffrn_measurement_method 'Omega and Phi scans'
_diffrn_radiation_monochromator graphite
_diffrn_radiation_source 'fine-focus sealed tube'
_diffrn_radiation_type MoK\a
_diffrn_radiation_wavelength 0.71073
_diffrn_reflns_av_R_equivalents 0.0296
_diffrn_reflns_av_sigmaI/netI 0.0381
_diffrn_reflns_limit_h_max 31
_diffrn_reflns_limit_h_min -31
_diffrn_reflns_limit_k_max 9
_diffrn_reflns_limit_k_min -11
_diffrn_reflns_limit_l_max 29
_diffrn_reflns_limit_l_min -29
_diffrn_reflns_number 8775
_diffrn_reflns_theta_full 27.51
_diffrn_reflns_theta_max 27.51
_diffrn_reflns_theta_min 2.45
_exptl_absorpt_coefficient_mu 3.233
_exptl_absorpt_correction_T_max 1.000
_exptl_absorpt_correction_T_min 0.548
_exptl_absorpt_correction_type multi-scan
_exptl_absorpt_process_details sadabs
_exptl_crystal_colour Colourless
_exptl_crystal_density_diffrn 1.697
_exptl_crystal_density_method 'not measured'
_exptl_crystal_description Needle
_exptl_crystal_F_000 2272
_exptl_crystal_size_max 0.3
_exptl_crystal_size_mid 0.15
_exptl_crystal_size_min 0.10
_refine_diff_density_max 1.140
_refine_diff_density_min -0.829
_refine_diff_density_rms 0.109
_refine_ls_extinction_method none
_refine_ls_goodness_of_fit_ref 1.033
_refine_ls_hydrogen_treatment constr
_refine_ls_matrix_type full
_refine_ls_number_parameters 225
_refine_ls_number_reflns 5112
_refine_ls_number_restraints 0
_refine_ls_restrained_S_all 1.033
_refine_ls_R_factor_all 0.0378
_refine_ls_R_factor_gt 0.0275
_refine_ls_shift/su_max 0.003
_refine_ls_shift/su_mean 0.000
_refine_ls_structure_factor_coef Fsqd
_refine_ls_weighting_details 'calc w=1/[\s^2^(Fo^2^)+(0.0308P)^2^+8.3843P] where P=(Fo^2^+2Fc^2^)/3'
_refine_ls_weighting_scheme calc
_refine_ls_wR_factor_gt 0.0625
_refine_ls_wR_factor_ref 0.0670
_reflns_number_gt 4354
_reflns_number_total 5112
_reflns_threshold_expression >2sigma(I)
_cod_data_source_file ic900609e_si_001_7.cif
_cod_data_source_block dvg08rem011
_cod_depositor_comments
;
The following automatic conversions were performed:
'_symmetry_cell_setting' value 'Monoclinic' changed to 'monoclinic'
according to '/home/saulius/struct/CIF-dictionaries/cif_core.dic'
dictionary named 'cif_core.dic' version 2.4.1 from
2010-06-29.

'_exptl_absorpt_correction_type' value 'Multi-scan' changed
to 'multi-scan' according to
'/home/saulius/struct/CIF-dictionaries/cif_core.dic' dictionary named
'cif_core.dic' version 2.4.1 from 2010-06-29.

Automatic conversion script
Id: cif_fix_enum 1527 2010-12-29 10:47:43Z saulius 

2021-11-22
Z value and formula fixed to values more according to usual
chemical conventions.                 miguel
;
_cod_original_formula_sum 'C36 H72 Cs4 N4 O4'
_cod_original_formula_weight 1156.62
_cod_original_formula_units_Z 4
_cod_database_code 4302687

loop_
_symmetry_equiv_pos_as_xyz
'x, y, z'
'-x, y, -z+1/2'
'x+1/2, y+1/2, z'
'-x+1/2, y+1/2, -z+1/2'
'-x, -y, -z'
'x, -y, z-1/2'
'-x+1/2, -y+1/2, -z'
'x+1/2, -y+1/2, z-1/2'

loop_
_atom_site_label
_atom_site_type_symbol
_atom_site_fract_x
_atom_site_fract_y
_atom_site_fract_z
_atom_site_U_iso_or_equiv
_atom_site_adp_type
_atom_site_occupancy
_atom_site_symmetry_multiplicity
_atom_site_calc_flag
_atom_site_refinement_flags
_atom_site_disorder_assembly
_atom_site_disorder_group
Cs1 Cs 0.950382(8) 0.86764(2) 0.030478(9) 0.02267(6) Uani 1 1 d . . .
Cs2 Cs 1.093758(9) 0.57632(2) 0.094263(9) 0.02439(7) Uani 1 1 d . . .
O1 O 1.07191(9) 0.8933(2) 0.10968(10) 0.0225(5) Uani 1 1 d . . .
O2 O 1.06226(10) 0.4362(2) -0.03370(10) 0.0234(5) Uani 1 1 d . . .
N1 N 1.12741(11) 0.8793(3) 0.16962(11) 0.0201(5) Uani 1 1 d . . .
N2 N 1.10153(11) 0.5520(3) -0.03581(12) 0.0195(5) Uani 1 1 d . . .
C1 C 1.07498(15) 0.7602(4) 0.22492(16) 0.0291(7) Uani 1 1 d . . .
H1A H 1.0370 0.7594 0.1840 0.044 Uiso 1 1 calc R . .
H1B H 1.0653 0.7657 0.2618 0.044 Uiso 1 1 calc R . .
H1C H 1.0981 0.6691 0.2282 0.044 Uiso 1 1 calc R . .
C2 C 1.07689(16) 1.0359(4) 0.22510(16) 0.0301(7) Uani 1 1 d . . .
H2A H 1.1036 1.1232 0.2367 0.045 Uiso 1 1 calc R . .
H2B H 1.0606 1.0241 0.2567 0.045 Uiso 1 1 calc R . .
H2C H 1.0431 1.0493 0.1814 0.045 Uiso 1 1 calc R . .
C3 C 1.11354(14) 0.8963(4) 0.22604(14) 0.0233(7) Uani 1 1 d . . .
C4 C 1.17347(15) 0.8883(4) 0.28972(15) 0.0292(7) Uani 1 1 d . . .
H4A H 1.1647 0.9086 0.3270 0.035 Uiso 1 1 calc R . .
H4B H 1.1903 0.7864 0.2950 0.035 Uiso 1 1 calc R . .
C5 C 1.22124(15) 0.9993(5) 0.29104(15) 0.0350(8) Uani 1 1 d . . .
H5A H 1.2064 1.1022 0.2899 0.042 Uiso 1 1 calc R . .
H5B H 1.2597 0.9868 0.3317 0.042 Uiso 1 1 calc R . .
C6 C 1.23248(14) 0.9720(4) 0.23268(16) 0.0319(8) Uani 1 1 d . . .
H6A H 1.2504 0.8718 0.2364 0.038 Uiso 1 1 calc R . .
H6B H 1.2626 1.0455 0.2329 0.038 Uiso 1 1 calc R . .
C7 C 1.17427(13) 0.9832(4) 0.16767(14) 0.0229(6) Uani 1 1 d . . .
C8 C 1.15321(15) 1.1469(4) 0.15211(16) 0.0276(7) Uani 1 1 d . . .
H8A H 1.1097 1.1498 0.1214 0.041 Uiso 1 1 calc R . .
H8B H 1.1766 1.1964 0.1327 0.041 Uiso 1 1 calc R . .
H8C H 1.1600 1.1983 0.1924 0.041 Uiso 1 1 calc R . .
C9 C 1.18919(16) 0.9247(4) 0.11382(17) 0.0312(8) Uani 1 1 d . . .
H9A H 1.2055 0.8234 0.1246 0.047 Uiso 1 1 calc R . .
H9B H 1.2197 0.9894 0.1103 0.047 Uiso 1 1 calc R . .
H9C H 1.1520 0.9238 0.0722 0.047 Uiso 1 1 calc R . .
C10 C 1.02304(15) 0.7365(4) -0.06112(16) 0.0247(7) Uani 1 1 d . . .
H10A H 0.9965 0.6612 -0.0564 0.037 Uiso 1 1 calc R . .
H10B H 0.9980 0.8133 -0.0918 0.037 Uiso 1 1 calc R . .
H10C H 1.0484 0.7820 -0.0186 0.037 Uiso 1 1 calc R . .
C11 C 1.02347(16) 0.5956(4) -0.15466(15) 0.0281(7) Uani 1 1 d . . .
H11A H 1.0476 0.5825 -0.1785 0.042 Uiso 1 1 calc R . .
H11B H 0.9892 0.6625 -0.1792 0.042 Uiso 1 1 calc R . .
H11C H 1.0079 0.4990 -0.1493 0.042 Uiso 1 1 calc R . .
C12 C 1.06409(14) 0.6633(4) -0.08686(15) 0.0226(6) Uani 1 1 d . . .
C13 C 1.10643(15) 0.7843(4) -0.09143(16) 0.0284(7) Uani 1 1 d . . .
H13A H 1.0821 0.8513 -0.1283 0.034 Uiso 1 1 calc R . .
H13B H 1.1230 0.8443 -0.0510 0.034 Uiso 1 1 calc R . .
C14 C 1.15944(16) 0.7214(4) -0.10114(17) 0.0346(8) Uani 1 1 d . . .
H14A H 1.1438 0.6698 -0.1437 0.041 Uiso 1 1 calc R . .
H14B H 1.1868 0.8028 -0.1006 0.041 Uiso 1 1 calc R . .
C15 C 1.19423(15) 0.6127(4) -0.04602(17) 0.0305(8) Uani 1 1 d . . .
H15A H 1.2119 0.6675 -0.0041 0.037 Uiso 1 1 calc R . .
H15B H 1.2284 0.5699 -0.0521 0.037 Uiso 1 1 calc R . .
C16 C 1.15411(14) 0.4847(4) -0.04205(14) 0.0244(7) Uani 1 1 d . . .
C17 C 1.13715(17) 0.3756(4) -0.09958(17) 0.0331(8) Uani 1 1 d . . .
H17A H 1.1009 0.3186 -0.1058 0.050 Uiso 1 1 calc R . .
H17B H 1.1713 0.3075 -0.0900 0.050 Uiso 1 1 calc R . .
H17C H 1.1285 0.4317 -0.1394 0.050 Uiso 1 1 calc R . .
C18 C 1.19189(15) 0.4011(4) 0.02156(16) 0.0309(8) Uani 1 1 d . . .
H18A H 1.2016 0.4680 0.0586 0.046 Uiso 1 1 calc R . .
H18B H 1.2298 0.3657 0.0220 0.046 Uiso 1 1 calc R . .
H18C H 1.1684 0.3161 0.0248 0.046 Uiso 1 1 calc R . .

loop_
_atom_site_aniso_label
_atom_site_aniso_U_11
_atom_site_aniso_U_22
_atom_site_aniso_U_33
_atom_site_aniso_U_23
_atom_site_aniso_U_13
_atom_site_aniso_U_12
Cs1 0.02116(10) 0.01903(11) 0.02281(10) -0.00159(7) 0.00554(8) -0.00046(7)
Cs2 0.03241(11) 0.02197(11) 0.01887(10) -0.00198(7) 0.01166(8) -0.00083(8)
O1 0.0188(10) 0.0290(12) 0.0134(10) -0.0018(9) 0.0018(8) -0.0001(9)
O2 0.0315(11) 0.0171(11) 0.0229(11) -0.0017(8) 0.0135(10) -0.0060(9)
N1 0.0202(12) 0.0258(14) 0.0125(12) -0.0006(10) 0.0059(10) -0.0021(10)
N2 0.0241(13) 0.0184(13) 0.0171(12) -0.0006(10) 0.0104(10) -0.0016(10)
C1 0.0350(18) 0.0318(19) 0.0235(16) 0.0002(14) 0.0160(14) -0.0046(15)
C2 0.0360(18) 0.0358(19) 0.0195(15) -0.0010(14) 0.0134(14) 0.0037(15)
C3 0.0247(15) 0.0269(17) 0.0166(14) 0.0005(12) 0.0080(13) 0.0000(13)
C4 0.0327(17) 0.0328(18) 0.0150(14) 0.0030(13) 0.0046(13) -0.0023(14)
C5 0.0284(17) 0.046(2) 0.0163(15) 0.0026(15) -0.0020(13) -0.0084(16)
C6 0.0231(16) 0.041(2) 0.0253(17) 0.0078(15) 0.0054(14) -0.0024(15)
C7 0.0188(14) 0.0281(17) 0.0173(14) 0.0034(13) 0.0044(12) -0.0003(13)
C8 0.0292(16) 0.0307(18) 0.0214(15) 0.0020(13) 0.0100(13) -0.0048(14)
C9 0.0299(17) 0.041(2) 0.0257(17) 0.0021(15) 0.0152(15) 0.0020(15)
C10 0.0280(16) 0.0198(16) 0.0245(15) -0.0017(13) 0.0104(13) -0.0002(13)
C11 0.0324(17) 0.0290(18) 0.0164(15) -0.0007(13) 0.0054(13) 0.0013(14)
C12 0.0258(15) 0.0199(15) 0.0210(14) 0.0019(12) 0.0096(13) -0.0011(12)
C13 0.0368(18) 0.0237(17) 0.0244(16) 0.0007(13) 0.0137(14) -0.0063(14)
C14 0.0388(19) 0.041(2) 0.0301(18) -0.0022(16) 0.0210(16) -0.0105(17)
C15 0.0252(16) 0.041(2) 0.0302(17) -0.0037(15) 0.0168(15) -0.0043(14)
C16 0.0258(15) 0.0297(17) 0.0185(14) -0.0025(13) 0.0107(12) 0.0034(13)
C17 0.041(2) 0.034(2) 0.0256(17) -0.0038(14) 0.0168(16) 0.0059(16)
C18 0.0272(17) 0.039(2) 0.0249(17) 0.0014(15) 0.0102(14) 0.0069(15)

loop_
_atom_type_symbol
_atom_type_description
_atom_type_scat_dispersion_real
_atom_type_scat_dispersion_imag
_atom_type_scat_source
Cs Cs -0.3680 2.1192 'International Tables Vol C Tables 4.2.6.8 and 6.1.1.4'
O O 0.0106 0.0060 'International Tables Vol C Tables 4.2.6.8 and 6.1.1.4'
N N 0.0061 0.0033 'International Tables Vol C Tables 4.2.6.8 and 6.1.1.4'
C C 0.0033 0.0016 'International Tables Vol C Tables 4.2.6.8 and 6.1.1.4'
H H 0.0000 0.0000 'International Tables Vol C Tables 4.2.6.8 and 6.1.1.4'

loop_
_geom_angle_atom_site_label_1
_geom_angle_atom_site_label_2
_geom_angle_atom_site_label_3
_geom_angle
_geom_angle_site_symmetry_1
_geom_angle_site_symmetry_3
_geom_angle_publ_flag
O1 Cs1 O2 99.76(7) . 5_765 ?
O1 Cs1 C10 74.90(7) . 5_775 ?
O2 Cs1 C10 168.52(7) 5_765 5_775 ?
O1 Cs1 O1 102.68(5) . 5_775 ?
O2 Cs1 O1 128.69(6) 5_765 5_775 ?
C10 Cs1 O1 62.77(6) 5_775 5_775 ?
O1 Cs1 C8 136.70(7) . 5_775 ?
O2 Cs1 C8 88.18(7) 5_765 5_775 ?
C10 Cs1 C8 102.70(7) 5_775 5_775 ?
O1 Cs1 C8 45.35(6) 5_775 5_775 ?
O1 Cs1 C17 114.75(7) . 5_765 ?
O2 Cs1 C17 48.62(7) 5_765 5_765 ?
C10 Cs1 C17 123.94(7) 5_775 5_765 ?
O1 Cs1 C17 142.50(6) 5_775 5_765 ?
C8 Cs1 C17 102.41(7) 5_775 5_765 ?
O1 Cs1 Cs1 62.25(5) . 5_775 ?
O2 Cs1 Cs1 132.82(5) 5_765 5_775 ?
C10 Cs1 Cs1 53.98(5) 5_775 5_775 ?
O1 Cs1 Cs1 40.43(3) 5_775 5_775 ?
C8 Cs1 Cs1 81.16(5) 5_775 5_775 ?
C17 Cs1 Cs1 176.36(5) 5_765 5_775 ?
O1 Cs1 Cs2 46.12(5) . . ?
O2 Cs1 Cs2 56.25(5) 5_765 . ?
C10 Cs1 Cs2 120.55(5) 5_775 . ?
O1 Cs1 Cs2 116.62(3) 5_775 . ?
C8 Cs1 Cs2 114.29(5) 5_775 . ?
C17 Cs1 Cs2 92.22(5) 5_765 . ?
Cs1 Cs1 Cs2 86.890(8) 5_775 . ?
O1 Cs1 Cs2 111.01(5) . 5_765 ?
O2 Cs1 Cs2 35.33(4) 5_765 5_765 ?
C10 Cs1 Cs2 156.06(5) 5_775 5_765 ?
O1 Cs1 Cs2 93.38(3) 5_775 5_765 ?
C8 Cs1 Cs2 56.49(5) 5_775 5_765 ?
C17 Cs1 Cs2 75.85(5) 5_765 5_765 ?
Cs1 Cs1 Cs2 106.964(8) 5_775 5_765 ?
Cs2 Cs1 Cs2 66.568(6) . 5_765 ?
O1 Cs1 Cs2 99.58(5) . 5_775 ?
O2 Cs1 Cs2 153.90(4) 5_765 5_775 ?
C10 Cs1 Cs2 37.15(5) 5_775 5_775 ?
O1 Cs1 Cs2 28.47(3) 5_775 5_775 ?
C8 Cs1 Cs2 65.73(5) 5_775 5_775 ?
C17 Cs1 Cs2 134.15(5) 5_765 5_775 ?
Cs1 Cs1 Cs2 46.628(5) 5_775 5_775 ?
Cs2 Cs1 Cs2 133.518(5) . 5_775 ?
Cs2 Cs1 Cs2 120.092(7) 5_765 5_775 ?
O1 Cs2 O2 123.36(6) . . ?
O1 Cs2 N2 106.19(6) . . ?
O2 Cs2 N2 27.33(6) . . ?
O1 Cs2 N1 27.17(6) . . ?
O2 Cs2 N1 143.51(6) . . ?
N2 Cs2 N1 118.72(6) . . ?
O1 Cs2 O2 81.39(5) . 5_765 ?
O2 Cs2 O2 80.86(6) . 5_765 ?
N2 Cs2 O2 98.70(6) . 5_765 ?
N1 Cs2 O2 102.68(6) . 5_765 ?
O1 Cs2 C10 124.84(6) . 5_765 ?
O2 Cs2 C10 69.84(6) . 5_765 ?
N2 Cs2 C10 97.11(7) . 5_765 ?
N1 Cs2 C10 137.18(7) . 5_765 ?
O2 Cs2 C10 45.54(6) 5_765 5_765 ?
O1 Cs2 Cs1 41.49(4) . . ?
O2 Cs2 Cs1 96.92(4) . . ?
N2 Cs2 Cs1 96.79(5) . . ?
N1 Cs2 Cs1 67.07(4) . . ?
O2 Cs2 Cs1 41.81(4) 5_765 . ?
C10 Cs2 Cs1 87.33(5) 5_765 . ?
O1 Cs2 Cs1 151.73(4) . 5_765 ?
O2 Cs2 Cs1 32.52(4) . 5_765 ?
N2 Cs2 Cs1 56.82(5) . 5_765 ?
N1 Cs2 Cs1 175.44(5) . 5_765 ?
O2 Cs2 Cs1 79.60(4) 5_765 5_765 ?
C10 Cs2 Cs1 46.99(5) 5_765 5_765 ?
Cs1 Cs2 Cs1 113.432(6) . 5_765 ?
O1 Cs2 Cs2 103.21(4) . 5_765 ?
O2 Cs2 Cs2 44.03(4) . 5_765 ?
N2 Cs2 Cs2 64.34(5) . 5_765 ?
N1 Cs2 Cs2 129.99(4) . 5_765 ?
O2 Cs2 Cs2 36.83(4) 5_765 5_765 ?
C10 Cs2 Cs2 45.38(5) 5_765 5_765 ?
Cs1 Cs2 Cs2 63.153(6) . 5_765 ?
Cs1 Cs2 Cs2 50.279(5) 5_765 5_765 ?
O1 Cs2 Cs1 36.72(4) . 5_775 ?
O2 Cs2 Cs1 88.18(4) . 5_775 ?
N2 Cs2 Cs1 69.58(5) . 5_775 ?
N1 Cs2 Cs1 56.64(4) . 5_775 ?
O2 Cs2 Cs1 84.26(4) 5_765 5_775 ?
C10 Cs2 Cs1 126.59(5) 5_765 5_775 ?
Cs1 Cs2 Cs1 46.482(5) . 5_775 ?
Cs1 Cs2 Cs1 120.092(7) 5_765 5_775 ?
Cs2 Cs2 Cs1 84.854(6) 5_765 5_775 ?
N1 O1 Cs1 155.87(17) . . ?
N1 O1 Cs2 83.43(14) . . ?
Cs1 O1 Cs2 92.39(6) . . ?
N1 O1 Cs1 125.94(15) . 5_775 ?
Cs1 O1 Cs1 77.32(5) . 5_775 ?
Cs2 O1 Cs1 114.80(6) . 5_775 ?
N2 O2 Cs1 143.74(17) . 5_765 ?
N2 O2 Cs2 81.22(13) . . ?
Cs1 O2 Cs2 112.15(7) 5_765 . ?
N2 O2 Cs2 130.80(15) . 5_765 ?
Cs1 O2 Cs2 81.94(5) 5_765 5_765 ?
Cs2 O2 Cs2 99.14(6) . 5_765 ?
O1 N1 C3 109.5(2) . . ?
O1 N1 C7 108.9(2) . . ?
C3 N1 C7 116.3(2) . . ?
O1 N1 Cs2 69.39(13) . . ?
C3 N1 Cs2 117.59(18) . . ?
C7 N1 Cs2 122.67(18) . . ?
O2 N2 C16 109.5(2) . . ?
O2 N2 C12 109.1(2) . . ?
C16 N2 C12 116.5(2) . . ?
O2 N2 Cs2 71.45(13) . . ?
C16 N2 Cs2 123.88(17) . . ?
C12 N2 Cs2 115.21(17) . . ?
C3 C1 H1A 109.5 . . ?
C3 C1 H1B 109.5 . . ?
H1A C1 H1B 109.5 . . ?
C3 C1 H1C 109.5 . . ?
H1A C1 H1C 109.5 . . ?
H1B C1 H1C 109.5 . . ?
C3 C2 H2A 109.5 . . ?
C3 C2 H2B 109.5 . . ?
H2A C2 H2B 109.5 . . ?
C3 C2 H2C 109.5 . . ?
H2A C2 H2C 109.5 . . ?
H2B C2 H2C 109.5 . . ?
N1 C3 C4 109.1(3) . . ?
N1 C3 C2 115.7(3) . . ?
C4 C3 C2 110.7(3) . . ?
N1 C3 C1 106.6(3) . . ?
C4 C3 C1 107.2(3) . . ?
C2 C3 C1 107.2(3) . . ?
C5 C4 C3 112.6(3) . . ?
C5 C4 H4A 109.1 . . ?
C3 C4 H4A 109.1 . . ?
C5 C4 H4B 109.1 . . ?
C3 C4 H4B 109.1 . . ?
H4A C4 H4B 107.8 . . ?
C6 C5 C4 108.9(3) . . ?
C6 C5 H5A 109.9 . . ?
C4 C5 H5A 109.9 . . ?
C6 C5 H5B 109.9 . . ?
C4 C5 H5B 109.9 . . ?
H5A C5 H5B 108.3 . . ?
C5 C6 C7 113.0(3) . . ?
C5 C6 H6A 109.0 . . ?
C7 C6 H6A 109.0 . . ?
C5 C6 H6B 109.0 . . ?
C7 C6 H6B 109.0 . . ?
H6A C6 H6B 107.8 . . ?
N1 C7 C9 106.1(3) . . ?
N1 C7 C6 108.6(3) . . ?
C9 C7 C6 107.8(3) . . ?
N1 C7 C8 114.8(2) . . ?
C9 C7 C8 108.5(3) . . ?
C6 C7 C8 110.7(3) . . ?
C7 C8 H8A 109.5 . . ?
C7 C8 H8B 109.5 . . ?
H8A C8 H8B 109.5 . . ?
C7 C8 H8C 109.5 . . ?
H8A C8 H8C 109.5 . . ?
H8B C8 H8C 109.5 . . ?
C7 C9 H9A 109.5 . . ?
C7 C9 H9B 109.5 . . ?
H9A C9 H9B 109.5 . . ?
C7 C9 H9C 109.5 . . ?
H9A C9 H9C 109.5 . . ?
H9B C9 H9C 109.5 . . ?
C12 C10 H10A 109.5 . . ?
C12 C10 H10B 109.5 . . ?
H10A C10 H10B 109.5 . . ?
C12 C10 H10C 109.5 . . ?
H10A C10 H10C 109.5 . . ?
H10B C10 H10C 109.5 . . ?
C12 C11 H11A 109.5 . . ?
C12 C11 H11B 109.5 . . ?
H11A C11 H11B 109.5 . . ?
C12 C11 H11C 109.5 . . ?
H11A C11 H11C 109.5 . . ?
H11B C11 H11C 109.5 . . ?
N2 C12 C10 105.2(2) . . ?
N2 C12 C13 109.3(2) . . ?
C10 C12 C13 107.8(3) . . ?
N2 C12 C11 114.4(3) . . ?
C10 C12 C11 108.8(3) . . ?
C13 C12 C11 110.9(3) . . ?
C14 C13 C12 113.3(3) . . ?
C14 C13 H13A 108.9 . . ?
C12 C13 H13A 108.9 . . ?
C14 C13 H13B 108.9 . . ?
C12 C13 H13B 108.9 . . ?
H13A C13 H13B 107.7 . . ?
C15 C14 C13 108.2(3) . . ?
C15 C14 H14A 110.1 . . ?
C13 C14 H14A 110.1 . . ?
C15 C14 H14B 110.1 . . ?
C13 C14 H14B 110.1 . . ?
H14A C14 H14B 108.4 . . ?
C14 C15 C16 113.3(3) . . ?
C14 C15 H15A 108.9 . . ?
C16 C15 H15A 108.9 . . ?
C14 C15 H15B 108.9 . . ?
C16 C15 H15B 108.9 . . ?
H15A C15 H15B 107.7 . . ?
N2 C16 C18 106.5(3) . . ?
N2 C16 C15 107.9(3) . . ?
C18 C16 C15 107.2(3) . . ?
N2 C16 C17 115.5(3) . . ?
C18 C16 C17 108.6(3) . . ?
C15 C16 C17 110.8(3) . . ?
C16 C17 H17A 109.5 . . ?
C16 C17 H17B 109.5 . . ?
H17A C17 H17B 109.5 . . ?
C16 C17 H17C 109.5 . . ?
H17A C17 H17C 109.5 . . ?
H17B C17 H17C 109.5 . . ?
C16 C18 H18A 109.5 . . ?
C16 C18 H18B 109.5 . . ?
H18A C18 H18B 109.5 . . ?
C16 C18 H18C 109.5 . . ?
H18A C18 H18C 109.5 . . ?
H18B C18 H18C 109.5 . . ?

loop_
_geom_bond_atom_site_label_1
_geom_bond_atom_site_label_2
_geom_bond_distance
_geom_bond_site_symmetry_2
_geom_bond_publ_flag
Cs1 O1 2.713(2) . ?
Cs1 O2 2.754(2) 5_765 ?
Cs1 C10 3.630(3) 5_775 ?
Cs1 O1 3.702(2) 5_775 ?
Cs1 C8 3.801(3) 5_775 ?
Cs1 C17 3.875(4) 5_765 ?
Cs1 Cs1 4.0814(4) 5_775 ?
Cs1 Cs2 4.0913(3) . ?
Cs1 Cs2 4.7458(4) 5_765 ?
Cs1 Cs2 5.6200(4) 5_775 ?
Cs2 O1 2.952(2) . ?
Cs2 O2 2.963(2) . ?
Cs2 N2 3.089(2) . ?
Cs2 N1 3.133(3) . ?
Cs2 O2 3.436(2) 5_765 ?
Cs2 C10 3.840(3) 5_765 ?
Cs2 Cs1 4.7458(4) 5_765 ?
Cs2 Cs2 4.8805(4) 5_765 ?
Cs2 Cs1 5.6200(4) 5_775 ?
O1 N1 1.440(3) . ?
O1 Cs1 3.702(2) 5_775 ?
O2 N2 1.435(3) . ?
O2 Cs1 2.754(2) 5_765 ?
O2 Cs2 3.436(2) 5_765 ?
N1 C3 1.490(4) . ?
N1 C7 1.499(4) . ?
N2 C16 1.491(4) . ?
N2 C12 1.500(4) . ?
C1 C3 1.540(5) . ?
C1 H1A 0.9800 . ?
C1 H1B 0.9800 . ?
C1 H1C 0.9800 . ?
C2 C3 1.539(5) . ?
C2 H2A 0.9800 . ?
C2 H2B 0.9800 . ?
C2 H2C 0.9800 . ?
C3 C4 1.538(4) . ?
C4 C5 1.530(5) . ?
C4 H4A 0.9900 . ?
C4 H4B 0.9900 . ?
C5 C6 1.507(5) . ?
C5 H5A 0.9900 . ?
C5 H5B 0.9900 . ?
C6 C7 1.534(4) . ?
C6 H6A 0.9900 . ?
C6 H6B 0.9900 . ?
C7 C9 1.534(5) . ?
C7 C8 1.547(5) . ?
C8 H8A 0.9800 . ?
C8 H8B 0.9800 . ?
C8 H8C 0.9800 . ?
C9 H9A 0.9800 . ?
C9 H9B 0.9800 . ?
C9 H9C 0.9800 . ?
C10 C12 1.529(4) . ?
C10 H10A 0.9800 . ?
C10 H10B 0.9800 . ?
C10 H10C 0.9800 . ?
C11 C12 1.545(4) . ?
C11 H11A 0.9800 . ?
C11 H11B 0.9800 . ?
C11 H11C 0.9800 . ?
C12 C13 1.541(4) . ?
C13 C14 1.526(5) . ?
C13 H13A 0.9900 . ?
C13 H13B 0.9900 . ?
C14 C15 1.520(5) . ?
C14 H14A 0.9900 . ?
C14 H14B 0.9900 . ?
C15 C16 1.544(5) . ?
C15 H15A 0.9900 . ?
C15 H15B 0.9900 . ?
C16 C18 1.529(4) . ?
C16 C17 1.545(4) . ?
C17 H17A 0.9800 . ?
C17 H17B 0.9800 . ?
C17 H17C 0.9800 . ?
C18 H18A 0.9800 . ?
C18 H18B 0.9800 . ?
C18 H18C 0.9800 . ?

loop_
_geom_torsion_atom_site_label_1
_geom_torsion_atom_site_label_2
_geom_torsion_atom_site_label_3
_geom_torsion_atom_site_label_4
_geom_torsion
_geom_torsion_site_symmetry_1
_geom_torsion_site_symmetry_2
_geom_torsion_site_symmetry_3
_geom_torsion_site_symmetry_4
_geom_torsion_publ_flag
O2 Cs1 Cs2 O1 -157.74(9) 5_765 . . . ?
C10 Cs1 Cs2 O1 9.23(9) 5_775 . . . ?
O1 Cs1 Cs2 O1 81.86(8) 5_775 . . . ?
C8 Cs1 Cs2 O1 132.35(9) 5_775 . . . ?
C17 Cs1 Cs2 O1 -122.96(8) 5_765 . . . ?
Cs1 Cs1 Cs2 O1 53.50(6) 5_775 . . . ?
Cs2 Cs1 Cs2 O1 163.50(7) 5_765 . . . ?
Cs2 Cs1 Cs2 O1 53.50(6) 5_775 . . . ?
O1 Cs1 Cs2 O2 -134.33(8) . . . . ?
O2 Cs1 Cs2 O2 67.93(8) 5_765 . . . ?
C10 Cs1 Cs2 O2 -125.10(7) 5_775 . . . ?
O1 Cs1 Cs2 O2 -52.47(6) 5_775 . . . ?
C8 Cs1 Cs2 O2 -1.98(7) 5_775 . . . ?
C17 Cs1 Cs2 O2 102.70(7) 5_765 . . . ?
Cs1 Cs1 Cs2 O2 -80.83(4) 5_775 . . . ?
Cs2 Cs1 Cs2 O2 29.17(4) 5_765 . . . ?
Cs2 Cs1 Cs2 O2 -80.83(4) 5_775 . . . ?
O1 Cs1 Cs2 N2 -106.80(8) . . . . ?
O2 Cs1 Cs2 N2 95.46(7) 5_765 . . . ?
C10 Cs1 Cs2 N2 -97.58(8) 5_775 . . . ?
O1 Cs1 Cs2 N2 -24.94(6) 5_775 . . . ?
C8 Cs1 Cs2 N2 25.55(7) 5_775 . . . ?
C17 Cs1 Cs2 N2 130.23(7) 5_765 . . . ?
Cs1 Cs1 Cs2 N2 -53.30(5) 5_775 . . . ?
Cs2 Cs1 Cs2 N2 56.70(5) 5_765 . . . ?
Cs2 Cs1 Cs2 N2 -53.30(5) 5_775 . . . ?
O1 Cs1 Cs2 N1 11.56(8) . . . . ?
O2 Cs1 Cs2 N1 -146.18(7) 5_765 . . . ?
C10 Cs1 Cs2 N1 20.79(8) 5_775 . . . ?
O1 Cs1 Cs2 N1 93.42(6) 5_775 . . . ?
C8 Cs1 Cs2 N1 143.92(7) 5_775 . . . ?
C17 Cs1 Cs2 N1 -111.40(7) 5_765 . . . ?
Cs1 Cs1 Cs2 N1 65.07(5) 5_775 . . . ?
Cs2 Cs1 Cs2 N1 175.07(5) 5_765 . . . ?
Cs2 Cs1 Cs2 N1 65.07(5) 5_775 . . . ?
O1 Cs1 Cs2 O2 157.74(9) . . . 5_765 ?
C10 Cs1 Cs2 O2 166.96(8) 5_775 . . 5_765 ?
O1 Cs1 Cs2 O2 -120.40(7) 5_775 . . 5_765 ?
C8 Cs1 Cs2 O2 -69.91(8) 5_775 . . 5_765 ?
C17 Cs1 Cs2 O2 34.77(7) 5_765 . . 5_765 ?
Cs1 Cs1 Cs2 O2 -148.76(6) 5_775 . . 5_765 ?
Cs2 Cs1 Cs2 O2 -38.76(5) 5_765 . . 5_765 ?
Cs2 Cs1 Cs2 O2 -148.76(6) 5_775 . . 5_765 ?
O1 Cs1 Cs2 C10 156.35(8) . . . 5_765 ?
O2 Cs1 Cs2 C10 -1.38(7) 5_765 . . 5_765 ?
C10 Cs1 Cs2 C10 165.58(11) 5_775 . . 5_765 ?
O1 Cs1 Cs2 C10 -121.78(6) 5_775 . . 5_765 ?
C8 Cs1 Cs2 C10 -71.29(7) 5_775 . . 5_765 ?
C17 Cs1 Cs2 C10 33.39(7) 5_765 . . 5_765 ?
Cs1 Cs1 Cs2 C10 -150.14(5) 5_775 . . 5_765 ?
Cs2 Cs1 Cs2 C10 -40.14(5) 5_765 . . 5_765 ?
Cs2 Cs1 Cs2 C10 -150.14(5) 5_775 . . 5_765 ?
O1 Cs1 Cs2 Cs1 -163.50(6) . . . 5_765 ?
O2 Cs1 Cs2 Cs1 38.76(5) 5_765 . . 5_765 ?
C10 Cs1 Cs2 Cs1 -154.28(6) 5_775 . . 5_765 ?
O1 Cs1 Cs2 Cs1 -81.64(4) 5_775 . . 5_765 ?
C8 Cs1 Cs2 Cs1 -31.15(6) 5_775 . . 5_765 ?
C17 Cs1 Cs2 Cs1 73.53(5) 5_765 . . 5_765 ?
Cs1 Cs1 Cs2 Cs1 -109.999(8) 5_775 . . 5_765 ?
Cs2 Cs1 Cs2 Cs1 0.0 5_765 . . 5_765 ?
Cs2 Cs1 Cs2 Cs1 -110.000(8) 5_775 . . 5_765 ?
O1 Cs1 Cs2 Cs2 -163.50(6) . . . 5_765 ?
O2 Cs1 Cs2 Cs2 38.76(5) 5_765 . . 5_765 ?
C10 Cs1 Cs2 Cs2 -154.28(6) 5_775 . . 5_765 ?
O1 Cs1 Cs2 Cs2 -81.64(4) 5_775 . . 5_765 ?
C8 Cs1 Cs2 Cs2 -31.15(6) 5_775 . . 5_765 ?
C17 Cs1 Cs2 Cs2 73.53(5) 5_765 . . 5_765 ?
Cs1 Cs1 Cs2 Cs2 -110.000(8) 5_775 . . 5_765 ?
Cs2 Cs1 Cs2 Cs2 -110.000(8) 5_775 . . 5_765 ?
O1 Cs1 Cs2 Cs1 -53.50(6) . . . 5_775 ?
O2 Cs1 Cs2 Cs1 148.76(6) 5_765 . . 5_775 ?
C10 Cs1 Cs2 Cs1 -44.28(6) 5_775 . . 5_775 ?
O1 Cs1 Cs2 Cs1 28.36(4) 5_775 . . 5_775 ?
C8 Cs1 Cs2 Cs1 78.85(6) 5_775 . . 5_775 ?
C17 Cs1 Cs2 Cs1 -176.47(5) 5_765 . . 5_775 ?
Cs2 Cs1 Cs2 Cs1 110.000(8) 5_765 . . 5_775 ?
Cs2 Cs1 Cs2 Cs1 0.0 5_775 . . 5_775 ?
O2 Cs1 O1 N1 -60.6(4) 5_765 . . . ?
C10 Cs1 O1 N1 109.0(4) 5_775 . . . ?
O1 Cs1 O1 N1 165.9(4) 5_775 . . . ?
C8 Cs1 O1 N1 -158.4(4) 5_775 . . . ?
C17 Cs1 O1 N1 -11.8(4) 5_765 . . . ?
Cs1 Cs1 O1 N1 165.9(4) 5_775 . . . ?
Cs2 Cs1 O1 N1 -79.2(4) . . . . ?
Cs2 Cs1 O1 N1 -95.4(4) 5_765 . . . ?
Cs2 Cs1 O1 N1 137.0(4) 5_775 . . . ?
O2 Cs1 O1 Cs2 18.64(7) 5_765 . . . ?
C10 Cs1 O1 Cs2 -171.78(8) 5_775 . . . ?
O1 Cs1 O1 Cs2 -114.90(6) 5_775 . . . ?
C8 Cs1 O1 Cs2 -79.15(10) 5_775 . . . ?
C17 Cs1 O1 Cs2 67.40(8) 5_765 . . . ?
Cs1 Cs1 O1 Cs2 -114.90(6) 5_775 . . . ?
Cs2 Cs1 O1 Cs2 -16.21(6) 5_765 . . . ?
Cs2 Cs1 O1 Cs2 -143.76(4) 5_775 . . . ?
O2 Cs1 O1 Cs1 133.54(5) 5_765 . . 5_775 ?
C10 Cs1 O1 Cs1 -56.88(6) 5_775 . . 5_775 ?
O1 Cs1 O1 Cs1 0.0 5_775 . . 5_775 ?
C8 Cs1 O1 Cs1 35.75(10) 5_775 . . 5_775 ?
C17 Cs1 O1 Cs1 -177.70(6) 5_765 . . 5_775 ?
Cs2 Cs1 O1 Cs1 114.90(6) . . . 5_775 ?
Cs2 Cs1 O1 Cs1 98.69(3) 5_765 . . 5_775 ?
Cs2 Cs1 O1 Cs1 -28.86(3) 5_775 . . 5_775 ?
O2 Cs2 O1 N1 -145.61(13) . . . . ?
N2 Cs2 O1 N1 -122.02(14) . . . . ?
O2 Cs2 O1 N1 141.36(14) 5_765 . . . ?
C10 Cs2 O1 N1 126.94(14) 5_765 . . . ?
Cs1 Cs2 O1 N1 156.16(17) . . . . ?
Cs1 Cs2 O1 N1 -170.47(10) 5_765 . . . ?
Cs2 Cs2 O1 N1 171.24(13) 5_765 . . . ?
Cs1 Cs2 O1 N1 -126.71(16) 5_775 . . . ?
O2 Cs2 O1 Cs1 58.23(8) . . . . ?
N2 Cs2 O1 Cs1 81.82(7) . . . . ?
N1 Cs2 O1 Cs1 -156.16(17) . . . . ?
O2 Cs2 O1 Cs1 -14.80(6) 5_765 . . . ?
C10 Cs2 O1 Cs1 -29.22(9) 5_765 . . . ?
Cs1 Cs2 O1 Cs1 33.37(13) 5_765 . . . ?
Cs2 Cs2 O1 Cs1 15.08(6) 5_765 . . . ?
Cs1 Cs2 O1 Cs1 77.13(6) 5_775 . . . ?
O2 Cs2 O1 Cs1 -18.91(9) . . . 5_775 ?
N2 Cs2 O1 Cs1 4.69(8) . . . 5_775 ?
N1 Cs2 O1 Cs1 126.71(16) . . . 5_775 ?
O2 Cs2 O1 Cs1 -91.93(6) 5_765 . . 5_775 ?
C10 Cs2 O1 Cs1 -106.36(8) 5_765 . . 5_775 ?
Cs1 Cs2 O1 Cs1 -77.13(6) . . . 5_775 ?
Cs1 Cs2 O1 Cs1 -43.76(13) 5_765 . . 5_775 ?
Cs2 Cs2 O1 Cs1 -62.05(6) 5_765 . . 5_775 ?
O1 Cs2 O2 N2 56.85(15) . . . . ?
N1 Cs2 O2 N2 31.15(19) . . . . ?
O2 Cs2 O2 N2 130.15(15) 5_765 . . . ?
C10 Cs2 O2 N2 175.99(15) 5_765 . . . ?
Cs1 Cs2 O2 N2 91.42(13) . . . . ?
Cs1 Cs2 O2 N2 -144.89(18) 5_765 . . . ?
Cs2 Cs2 O2 N2 130.15(15) 5_765 . . . ?
Cs1 Cs2 O2 N2 45.67(13) 5_775 . . . ?
O1 Cs2 O2 Cs1 -158.26(7) . . . 5_765 ?
N2 Cs2 O2 Cs1 144.89(18) . . . 5_765 ?
N1 Cs2 O2 Cs1 176.03(8) . . . 5_765 ?
O2 Cs2 O2 Cs1 -84.96(8) 5_765 . . 5_765 ?
C10 Cs2 O2 Cs1 -39.12(8) 5_765 . . 5_765 ?
Cs1 Cs2 O2 Cs1 -123.70(7) . . . 5_765 ?
Cs2 Cs2 O2 Cs1 -84.96(8) 5_765 . . 5_765 ?
Cs1 Cs2 O2 Cs1 -169.44(7) 5_775 . . 5_765 ?
O1 Cs2 O2 Cs2 -73.30(7) . . . 5_765 ?
N2 Cs2 O2 Cs2 -130.15(15) . . . 5_765 ?
N1 Cs2 O2 Cs2 -99.00(10) . . . 5_765 ?
O2 Cs2 O2 Cs2 0.0 5_765 . . 5_765 ?
C10 Cs2 O2 Cs2 45.84(6) 5_765 . . 5_765 ?
Cs1 Cs2 O2 Cs2 -38.73(5) . . . 5_765 ?
Cs1 Cs2 O2 Cs2 84.96(8) 5_765 . . 5_765 ?
Cs1 Cs2 O2 Cs2 -84.48(4) 5_775 . . 5_765 ?
Cs1 O1 N1 C3 -31.9(5) . . . . ?
Cs2 O1 N1 C3 -113.1(2) . . . . ?
Cs1 O1 N1 C3 131.0(2) 5_775 . . . ?
Cs1 O1 N1 C7 -160.1(3) . . . . ?
Cs2 O1 N1 C7 118.7(2) . . . . ?
Cs1 O1 N1 C7 2.7(3) 5_775 . . . ?
Cs1 O1 N1 Cs2 81.1(4) . . . . ?
Cs1 O1 N1 Cs2 -115.99(14) 5_775 . . . ?
O2 Cs2 N1 O1 52.49(19) . . . . ?
N2 Cs2 N1 O1 68.20(15) . . . . ?
O2 Cs2 N1 O1 -39.26(14) 5_765 . . . ?
C10 Cs2 N1 O1 -74.83(17) 5_765 . . . ?
Cs1 Cs2 N1 O1 -16.90(12) . . . . ?
Cs1 Cs2 N1 O1 80.3(6) 5_765 . . . ?
Cs2 Cs2 N1 O1 -11.15(16) 5_765 . . . ?
Cs1 Cs2 N1 O1 35.03(12) 5_775 . . . ?
O1 Cs2 N1 C3 101.9(2) . . . . ?
O2 Cs2 N1 C3 154.37(17) . . . . ?
N2 Cs2 N1 C3 170.08(18) . . . . ?
O2 Cs2 N1 C3 62.62(19) 5_765 . . . ?
C10 Cs2 N1 C3 27.1(2) 5_765 . . . ?
Cs1 Cs2 N1 C3 84.98(19) . . . . ?
Cs1 Cs2 N1 C3 -177.8(5) 5_765 . . . ?
Cs2 Cs2 N1 C3 90.73(19) 5_765 . . . ?
Cs1 Cs2 N1 C3 136.9(2) 5_775 . . . ?
O1 Cs2 N1 C7 -99.8(2) . . . . ?
O2 Cs2 N1 C7 -47.3(2) . . . . ?
N2 Cs2 N1 C7 -31.6(2) . . . . ?
O2 Cs2 N1 C7 -139.06(19) 5_765 . . . ?
C10 Cs2 N1 C7 -174.63(17) 5_765 . . . ?
Cs1 Cs2 N1 C7 -116.7(2) . . . . ?
Cs1 Cs2 N1 C7 -19.5(7) 5_765 . . . ?
Cs2 Cs2 N1 C7 -110.96(18) 5_765 . . . ?
Cs1 Cs2 N1 C7 -64.78(18) 5_775 . . . ?
Cs1 O2 N2 C16 4.6(4) 5_765 . . . ?
Cs2 O2 N2 C16 120.33(19) . . . . ?
Cs2 O2 N2 C16 -145.14(18) 5_765 . . . ?
Cs1 O2 N2 C12 133.2(2) 5_765 . . . ?
Cs2 O2 N2 C12 -111.0(2) . . . . ?
Cs2 O2 N2 C12 -16.5(3) 5_765 . . . ?
Cs1 O2 N2 Cs2 -115.8(2) 5_765 . . . ?
Cs2 O2 N2 Cs2 94.53(16) 5_765 . . . ?
O1 Cs2 N2 O2 -133.27(13) . . . . ?
N1 Cs2 N2 O2 -159.47(13) . . . . ?
O2 Cs2 N2 O2 -49.77(15) 5_765 . . . ?
C10 Cs2 N2 O2 -3.79(14) 5_765 . . . ?
Cs1 Cs2 N2 O2 -91.93(13) . . . . ?
Cs1 Cs2 N2 O2 21.68(11) 5_765 . . . ?
Cs2 Cs2 N2 O2 -36.11(12) 5_765 . . . ?
Cs1 Cs2 N2 O2 -130.28(14) 5_775 . . . ?
O1 Cs2 N2 C16 125.3(2) . . . . ?
O2 Cs2 N2 C16 -101.5(3) . . . . ?
N1 Cs2 N2 C16 99.1(2) . . . . ?
O2 Cs2 N2 C16 -151.2(2) 5_765 . . . ?
C10 Cs2 N2 C16 -105.2(2) 5_765 . . . ?
Cs1 Cs2 N2 C16 166.6(2) . . . . ?
Cs1 Cs2 N2 C16 -79.8(2) 5_765 . . . ?
Cs2 Cs2 N2 C16 -137.6(2) 5_765 . . . ?
Cs1 Cs2 N2 C16 128.3(2) 5_775 . . . ?
O1 Cs2 N2 C12 -30.33(19) . . . . ?
O2 Cs2 N2 C12 102.9(2) . . . . ?
N1 Cs2 N2 C12 -56.5(2) . . . . ?
O2 Cs2 N2 C12 53.16(19) 5_765 . . . ?
C10 Cs2 N2 C12 99.14(19) 5_765 . . . ?
Cs1 Cs2 N2 C12 11.00(19) . . . . ?
Cs1 Cs2 N2 C12 124.6(2) 5_765 . . . ?
Cs2 Cs2 N2 C12 66.82(18) 5_765 . . . ?
Cs1 Cs2 N2 C12 -27.35(17) 5_775 . . . ?
O1 N1 C3 C4 -177.4(2) . . . . ?
C7 N1 C3 C4 -53.4(3) . . . . ?
Cs2 N1 C3 C4 106.2(2) . . . . ?
O1 N1 C3 C2 -51.9(3) . . . . ?
C7 N1 C3 C2 72.0(3) . . . . ?
Cs2 N1 C3 C2 -128.3(2) . . . . ?
O1 N1 C3 C1 67.2(3) . . . . ?
C7 N1 C3 C1 -168.9(2) . . . . ?
Cs2 N1 C3 C1 -9.2(3) . . . . ?
N1 C3 C4 C5 53.7(4) . . . . ?
C2 C3 C4 C5 -74.6(4) . . . . ?
C1 C3 C4 C5 168.7(3) . . . . ?
C3 C4 C5 C6 -56.5(4) . . . . ?
C4 C5 C6 C7 57.2(4) . . . . ?
O1 N1 C7 C9 -66.4(3) . . . . ?
C3 N1 C7 C9 169.3(2) . . . . ?
Cs2 N1 C7 C9 10.7(3) . . . . ?
O1 N1 C7 C6 177.9(2) . . . . ?
C3 N1 C7 C6 53.6(3) . . . . ?
Cs2 N1 C7 C6 -104.9(3) . . . . ?
O1 N1 C7 C8 53.3(3) . . . . ?
C3 N1 C7 C8 -70.9(3) . . . . ?
Cs2 N1 C7 C8 130.5(2) . . . . ?
C5 C6 C7 N1 -54.8(4) . . . . ?
C5 C6 C7 C9 -169.4(3) . . . . ?
C5 C6 C7 C8 72.1(4) . . . . ?
O2 N2 C12 C10 66.9(3) . . . . ?
C16 N2 C12 C10 -168.5(2) . . . . ?
Cs2 N2 C12 C10 -11.0(3) . . . . ?
O2 N2 C12 C13 -177.5(2) . . . . ?
C16 N2 C12 C13 -52.9(3) . . . . ?
Cs2 N2 C12 C13 104.5(2) . . . . ?
O2 N2 C12 C11 -52.4(3) . . . . ?
C16 N2 C12 C11 72.1(3) . . . . ?
Cs2 N2 C12 C11 -130.4(2) . . . . ?
N2 C12 C13 C14 52.7(3) . . . . ?
C10 C12 C13 C14 166.6(3) . . . . ?
C11 C12 C13 C14 -74.4(3) . . . . ?
C12 C13 C14 C15 -55.7(4) . . . . ?
C13 C14 C15 C16 57.8(4) . . . . ?
O2 N2 C16 C18 -66.7(3) . . . . ?
C12 N2 C16 C18 168.9(3) . . . . ?
Cs2 N2 C16 C18 13.6(3) . . . . ?
O2 N2 C16 C15 178.5(2) . . . . ?
C12 N2 C16 C15 54.1(3) . . . . ?
Cs2 N2 C16 C15 -101.2(2) . . . . ?
O2 N2 C16 C17 54.0(3) . . . . ?
C12 N2 C16 C17 -70.4(4) . . . . ?
Cs2 N2 C16 C17 134.3(2) . . . . ?
C14 C15 C16 N2 -56.2(3) . . . . ?
C14 C15 C16 C18 -170.6(3) . . . . ?
C14 C15 C16 C17 71.1(4) . . . . ?
